data_1555867
loop_
_publ_author_name
'Song, Guangjun'
'Zheng, Ziwei'
'Wang, Yanhui'
'Yu, Xinhong'

_publ_section_title
;
 Pd-Catalyzed Site-Selective p-Hydroxyphenyloxylation of Benzylic
 \a-C(sp<sup>3</sup>)-H Bonds with 1,4-Benzoquinone.
;
_journal_issue 23
_journal_name_full 'Organic letters'
_journal_page_first 6002
_journal_page_last 6005
_journal_paper_doi 10.1021/acs.orglett.6b02782
_journal_volume 18
_journal_year 2016
_chemical_absolute_configuration ad
_chemical_formula_sum 'C17 H18 Cl N O2 S'
_chemical_formula_weight 335.83
_space_group_crystal_system orthorhombic
_space_group_IT_number 19
_space_group_name_Hall 'P 2ac 2ab'
_space_group_name_H-M_alt 'P 21 21 21'
_atom_sites_solution_hydrogens geom
_audit_creation_method SHELXL-2013
_cell_angle_alpha 90
_cell_angle_beta 90
_cell_angle_gamma 90
_cell_formula_units_Z 4
_cell_length_a 8.072(4)
_cell_length_b 12.922(6)
_cell_length_c 15.704(7)
_cell_measurement_reflns_used 769
_cell_measurement_temperature 293(2)
_cell_measurement_theta_max 56.547
_cell_measurement_theta_min 5.180
_cell_volume 1638.0(13)
_computing_cell_refinement 'Bruker SMART'
_computing_data_collection 'Bruker SMART'
_computing_data_reduction 'Bruker SHELXTL'
_computing_molecular_graphics 'Bruker SHELXTL'
_computing_publication_material 'Bruker SHELXTL'
_computing_structure_refinement 'SHELXL-2013 (Sheldrick, 2013)'
_computing_structure_solution 'Bruker SHELXTL'
_diffrn_ambient_temperature 293(2)
_diffrn_measured_fraction_theta_full 0.975
_diffrn_measured_fraction_theta_max 0.999
_diffrn_measurement_device_type 'CCD area detector'
_diffrn_measurement_method 'phi and omega scans'
_diffrn_radiation_type MoK\a
_diffrn_radiation_wavelength 0.71073
_diffrn_reflns_av_R_equivalents 0.1544
_diffrn_reflns_av_unetI/netI 0.1748
_diffrn_reflns_Laue_measured_fraction_full 0.975
_diffrn_reflns_Laue_measured_fraction_max 0.999
_diffrn_reflns_limit_h_max 6
_diffrn_reflns_limit_h_min -9
_diffrn_reflns_limit_k_max 15
_diffrn_reflns_limit_k_min -15
_diffrn_reflns_limit_l_max 18
_diffrn_reflns_limit_l_min -18
_diffrn_reflns_number 8741
_diffrn_reflns_point_group_measured_fraction_full 0.974
_diffrn_reflns_point_group_measured_fraction_max 1.000
_diffrn_reflns_theta_full 25.242
_diffrn_reflns_theta_max 24.989
_diffrn_reflns_theta_min 2.041
_exptl_absorpt_coefficient_mu 0.367
_exptl_absorpt_correction_T_max 0.7456
_exptl_absorpt_correction_T_min 0.4892
_exptl_absorpt_correction_type multi-scan
_exptl_absorpt_process_details sadabs
_exptl_crystal_colour colorless
_exptl_crystal_density_diffrn 1.362
_exptl_crystal_description prismatic
_exptl_crystal_F_000 704
_exptl_crystal_size_max 0.170
_exptl_crystal_size_mid 0.120
_exptl_crystal_size_min 0.070
_refine_diff_density_max 0.384
_refine_diff_density_min -0.282
_refine_diff_density_rms 0.074
_refine_ls_abs_structure_details
; 
 Flack x determined using 368 quotients [(I+)-(I-)]/[(I+)+(I-)] 
 (Parsons and Flack (2004), Acta Cryst. A60, s61). 
;
_refine_ls_abs_structure_Flack 0.18(13)
_refine_ls_extinction_method none
_refine_ls_goodness_of_fit_ref 0.957
_refine_ls_hydrogen_treatment constr
_refine_ls_matrix_type full
_refine_ls_number_parameters 203
_refine_ls_number_reflns 2885
_refine_ls_number_restraints 0
_refine_ls_restrained_S_all 0.957
_refine_ls_R_factor_all 0.1663
_refine_ls_R_factor_gt 0.0816
_refine_ls_shift/su_max 0.000
_refine_ls_shift/su_mean 0.000
_refine_ls_structure_factor_coef Fsqd
_refine_ls_weighting_details 'w=1/[\s^2^(Fo^2^)+(0.0694P)^2^] where P=(Fo^2^+2Fc^2^)/3'
_refine_ls_weighting_scheme calc
_refine_ls_wR_factor_gt 0.1546
_refine_ls_wR_factor_ref 0.1816
_reflns_Friedel_coverage 0.725
_reflns_Friedel_fraction_full 0.973
_reflns_Friedel_fraction_max 1.000
_reflns_number_gt 1428
_reflns_number_total 2885
_reflns_threshold_expression 'I > 2\s(I)'
_cod_data_source_file cd15310.cif
_cod_data_source_block cd15310
_cod_original_cell_volume 1638.2(13)
_cod_database_code 1555867
_shelx_space_group_comment
; 
The symmetry employed for this shelxl refinement is uniquely defined 
by the following loop, which should always be used as a source of 
symmetry information in preference to the above space-group names. 
They are only intended as comments. 
;
_shelx_estimated_absorpt_t_min 0.940
_shelx_estimated_absorpt_t_max 0.975
_shelxl_version_number 2013-4

loop_
_space_group_symop_operation_xyz
'x, y, z'
'-x+1/2, -y, z+1/2'
'-x, y+1/2, -z+1/2'
'x+1/2, -y+1/2, -z'

loop_
_atom_site_label
_atom_site_type_symbol
_atom_site_fract_x
_atom_site_fract_y
_atom_site_fract_z
_atom_site_U_iso_or_equiv
_atom_site_adp_type
_atom_site_occupancy
_atom_site_site_symmetry_order
_atom_site_calc_flag
_atom_site_refinement_flags_posn
_atom_site_refinement_flags_adp
S1 S 0.1957(4) 1.1073(2) 0.73233(17) 0.0541(8) Uani 1 1 d . .
Cl1 Cl 0.8211(5) 0.7725(3) 0.98136(19) 0.0913(13) Uani 1 1 d . .
N1 N 0.1832(10) 0.9088(6) 0.7647(5) 0.044(2) Uani 1 1 d . .
O1 O 0.5178(8) 0.8865(6) 0.7123(4) 0.0479(19) Uani 1 1 d . .
O2 O 0.5956(10) 0.8420(7) 0.3666(4) 0.070(3) Uani 1 1 d . .
H2 H 0.5196 0.8680 0.3393 0.105 Uiso 1 1 calc R U
C1 C 0.2759(12) 0.9903(7) 0.7527(5) 0.036(2) Uani 1 1 d . .
C2 C 0.4674(11) 0.9771(7) 0.7593(6) 0.035(2) Uani 1 1 d . .
C3 C 0.5160(11) 0.9571(8) 0.8517(6) 0.037(2) Uani 1 1 d . .
C4 C 0.4658(12) 1.0238(8) 0.9142(7) 0.049(3) Uani 1 1 d . .
H4 H 0.3963 1.0786 0.9000 0.059 Uiso 1 1 calc R U
C5 C 0.5155(14) 1.0119(10) 0.9979(7) 0.059(3) Uani 1 1 d . .
H5 H 0.4757 1.0563 1.0397 0.071 Uiso 1 1 calc R U
C6 C 0.6246(14) 0.9337(10) 1.0191(7) 0.058(3) Uani 1 1 d . .
H6 H 0.6618 0.9253 1.0747 0.070 Uiso 1 1 calc R U
C7 C 0.6755(12) 0.8699(8) 0.9564(6) 0.047(3) Uani 1 1 d . .
C8 C 0.6264(11) 0.8790(9) 0.8732(6) 0.046(3) Uani 1 1 d . .
H8 H 0.6663 0.8338 0.8320 0.055 Uiso 1 1 calc R U
C9 C 0.5614(12) 1.0732(9) 0.7298(7) 0.058(3) Uani 1 1 d . .
H9A H 0.6784 1.0604 0.7330 0.087 Uiso 1 1 calc R U
H9B H 0.5334 1.1306 0.7659 0.087 Uiso 1 1 calc R U
H9C H 0.5314 1.0889 0.6721 0.087 Uiso 1 1 calc R U
C10 C 0.5310(12) 0.8852(8) 0.6250(6) 0.040(2) Uani 1 1 d . .
C11 C 0.6445(12) 0.8147(8) 0.5922(6) 0.044(3) Uani 1 1 d . .
H11 H 0.7101 0.7767 0.6295 0.053 Uiso 1 1 calc R U
C12 C 0.6618(14) 0.8002(9) 0.5074(6) 0.051(3) Uani 1 1 d . .
H12 H 0.7372 0.7517 0.4872 0.061 Uiso 1 1 calc R U
C13 C 0.5687(13) 0.8568(8) 0.4509(6) 0.040(3) Uani 1 1 d . .
C14 C 0.4593(12) 0.9297(8) 0.4827(6) 0.043(3) Uani 1 1 d . .
H14 H 0.3984 0.9704 0.4452 0.052 Uiso 1 1 calc R U
C15 C 0.4392(12) 0.9427(8) 0.5690(6) 0.043(3) Uani 1 1 d . .
H15 H 0.3632 0.9908 0.5894 0.052 Uiso 1 1 calc R U
C16 C 0.0025(12) 0.9107(9) 0.7532(7) 0.067(4) Uani 1 1 d . .
H16A H -0.0502 0.9214 0.8073 0.100 Uiso 1 1 calc R U
H16B H -0.0335 0.8460 0.7296 0.100 Uiso 1 1 calc R U
H16C H -0.0269 0.9660 0.7153 0.100 Uiso 1 1 calc R U
C17 C 0.2383(14) 0.8035(8) 0.7927(7) 0.062(3) Uani 1 1 d . .
H17A H 0.2322 0.7565 0.7455 0.093 Uiso 1 1 calc R U
H17B H 0.1675 0.7795 0.8377 0.093 Uiso 1 1 calc R U
H17C H 0.3504 0.8070 0.8129 0.093 Uiso 1 1 calc R U

loop_
_atom_site_aniso_label
_atom_site_aniso_U_11
_atom_site_aniso_U_22
_atom_site_aniso_U_33
_atom_site_aniso_U_23
_atom_site_aniso_U_13
_atom_site_aniso_U_12
S1 0.0521(17) 0.0502(17) 0.0598(17) 0.0065(15) 0.0035(16) 0.0160(17)
Cl1 0.086(3) 0.117(3) 0.070(2) 0.014(2) -0.017(2) 0.049(3)
N1 0.041(5) 0.046(6) 0.046(5) 0.000(4) -0.003(5) -0.003(5)
O1 0.050(4) 0.059(5) 0.034(4) -0.002(4) 0.001(3) 0.015(4)
O2 0.068(6) 0.099(7) 0.043(5) -0.009(4) -0.002(4) 0.029(5)
C1 0.046(6) 0.036(5) 0.025(5) 0.007(4) 0.008(5) 0.004(6)
C2 0.026(5) 0.041(6) 0.038(6) -0.003(5) 0.002(5) -0.006(5)
C3 0.026(6) 0.053(7) 0.033(6) -0.002(5) 0.010(5) -0.006(5)
C4 0.036(6) 0.067(8) 0.045(7) 0.001(6) 0.004(6) 0.001(6)
C5 0.046(7) 0.084(10) 0.047(8) -0.016(7) 0.005(6) -0.003(8)
C6 0.048(7) 0.083(10) 0.044(7) -0.006(7) -0.010(6) -0.003(7)
C7 0.032(6) 0.060(8) 0.049(7) 0.009(6) -0.008(6) 0.010(6)
C8 0.030(6) 0.056(7) 0.052(7) -0.003(6) 0.002(5) 0.009(6)
C9 0.034(6) 0.079(9) 0.062(7) 0.013(6) 0.000(6) -0.002(6)
C10 0.034(6) 0.044(6) 0.041(6) 0.005(5) -0.006(5) -0.004(6)
C11 0.030(6) 0.044(7) 0.059(7) -0.004(6) 0.001(5) -0.001(5)
C12 0.054(8) 0.060(8) 0.037(6) -0.004(6) 0.007(6) 0.000(6)
C13 0.040(6) 0.053(7) 0.026(6) -0.002(5) 0.002(5) 0.002(6)
C14 0.024(5) 0.060(8) 0.046(7) -0.002(6) -0.007(5) -0.004(5)
C15 0.031(6) 0.061(7) 0.038(7) -0.003(6) 0.003(5) 0.006(6)
C16 0.040(6) 0.072(9) 0.088(9) 0.002(8) -0.006(6) -0.002(6)
C17 0.057(8) 0.047(7) 0.083(8) 0.008(6) -0.009(7) -0.007(6)

loop_
_atom_type_symbol
_atom_type_description
_atom_type_scat_dispersion_real
_atom_type_scat_dispersion_imag
_atom_type_scat_source
C C 0.0033 0.0016 'International Tables Vol C Tables 4.2.6.8 and 6.1.1.4'
H H 0.0000 0.0000 'International Tables Vol C Tables 4.2.6.8 and 6.1.1.4'
N N 0.0061 0.0033 'International Tables Vol C Tables 4.2.6.8 and 6.1.1.4'
O O 0.0106 0.0060 'International Tables Vol C Tables 4.2.6.8 and 6.1.1.4'
S S 0.1246 0.1234 'International Tables Vol C Tables 4.2.6.8 and 6.1.1.4'
Cl Cl 0.1484 0.1585 'International Tables Vol C Tables 4.2.6.8 and 6.1.1.4'

loop_
_geom_angle_atom_site_label_1
_geom_angle_atom_site_label_2
_geom_angle_atom_site_label_3
_geom_angle
C1 N1 C16 122.5(9)
C1 N1 C17 127.2(8)
C16 N1 C17 110.2(8)
C10 O1 C2 122.9(8)
C13 O2 H2 109.5
N1 C1 C2 118.1(8)
N1 C1 S1 122.2(7)
C2 C1 S1 119.7(7)
O1 C2 C3 106.1(7)
O1 C2 C9 111.4(7)
C3 C2 C9 107.4(8)
O1 C2 C1 109.6(7)
C3 C2 C1 109.7(7)
C9 C2 C1 112.5(8)
C4 C3 C8 118.2(9)
C4 C3 C2 120.0(9)
C8 C3 C2 121.3(9)
C3 C4 C5 121.7(10)
C3 C4 H4 119.1
C5 C4 H4 119.1
C6 C5 C4 119.7(11)
C6 C5 H5 120.1
C4 C5 H5 120.1
C7 C6 C5 117.7(10)
C7 C6 H6 121.1
C5 C6 H6 121.1
C6 C7 C8 123.7(10)
C6 C7 Cl1 118.4(8)
C8 C7 Cl1 117.8(8)
C7 C8 C3 118.8(9)
C7 C8 H8 120.6
C3 C8 H8 120.6
C2 C9 H9A 109.5
C2 C9 H9B 109.5
H9A C9 H9B 109.5
C2 C9 H9C 109.5
H9A C9 H9C 109.5
H9B C9 H9C 109.5
C15 C10 O1 126.2(10)
C15 C10 C11 118.3(9)
O1 C10 C11 115.4(9)
C12 C11 C10 121.6(10)
C12 C11 H11 119.2
C10 C11 H11 119.2
C11 C12 C13 120.4(10)
C11 C12 H12 119.8
C13 C12 H12 119.8
O2 C13 C12 117.9(9)
O2 C13 C14 123.4(10)
C12 C13 C14 118.5(9)
C15 C14 C13 121.0(10)
C15 C14 H14 119.5
C13 C14 H14 119.5
C10 C15 C14 120.2(10)
C10 C15 H15 119.9
C14 C15 H15 119.9
N1 C16 H16A 109.5
N1 C16 H16B 109.5
H16A C16 H16B 109.5
N1 C16 H16C 109.5
H16A C16 H16C 109.5
H16B C16 H16C 109.5
N1 C17 H17A 109.5
N1 C17 H17B 109.5
H17A C17 H17B 109.5
N1 C17 H17C 109.5
H17A C17 H17C 109.5
H17B C17 H17C 109.5

loop_
_geom_bond_atom_site_label_1
_geom_bond_atom_site_label_2
_geom_bond_distance
S1 C1 1.675(9)
Cl1 C7 1.766(10)
N1 C1 1.306(11)
N1 C16 1.470(13)
N1 C17 1.498(12)
O1 C10 1.375(10)
O1 C2 1.442(11)
O2 C13 1.354(10)
O2 H2 0.8200
C1 C2 1.559(13)
C2 C3 1.524(13)
C2 C9 1.527(13)
C3 C4 1.368(13)
C3 C8 1.388(13)
C4 C5 1.383(13)
C4 H4 0.9300
C5 C6 1.381(15)
C5 H5 0.9300
C6 C7 1.349(14)
C6 H6 0.9300
C7 C8 1.370(12)
C8 H8 0.9300
C9 H9A 0.9600
C9 H9B 0.9600
C9 H9C 0.9600
C10 C15 1.369(13)
C10 C11 1.390(12)
C11 C12 1.352(12)
C11 H11 0.9300
C12 C13 1.374(13)
C12 H12 0.9300
C13 C14 1.385(13)
C14 C15 1.375(12)
C14 H14 0.9300
C15 H15 0.9300
C16 H16A 0.9600
C16 H16B 0.9600
C16 H16C 0.9600
C17 H17A 0.9600
C17 H17B 0.9600
C17 H17C 0.9600

loop_
_geom_hbond_atom_site_label_D
_geom_hbond_atom_site_label_H
_geom_hbond_atom_site_label_A
_geom_hbond_distance_DH
_geom_hbond_distance_HA
_geom_hbond_distance_DA
_geom_hbond_angle_DHA
_geom_hbond_site_symmetry_A
C17 H17C O1 0.96 2.32 2.800(13) 110.2 .
C17 H17A O2 0.96 2.44 3.335(13) 155.8 4_466
C15 H15 S1 0.93 3.02 3.868(11) 152.1 .
O2 H2 S1 0.82 2.44 3.226(8) 161.3 2_574

loop_
_geom_torsion_atom_site_label_1
_geom_torsion_atom_site_label_2
_geom_torsion_atom_site_label_3
_geom_torsion_atom_site_label_4
_geom_torsion
C16 N1 C1 C2 -175.0(9)
C17 N1 C1 C2 6.3(14)
C16 N1 C1 S1 6.1(13)
C17 N1 C1 S1 -172.6(7)
C10 O1 C2 C3 -164.1(8)
C10 O1 C2 C9 -47.6(11)
C10 O1 C2 C1 77.6(10)
N1 C1 C2 O1 46.2(10)
S1 C1 C2 O1 -134.9(7)
N1 C1 C2 C3 -69.9(11)
S1 C1 C2 C3 109.0(8)
N1 C1 C2 C9 170.6(8)
S1 C1 C2 C9 -10.4(11)
O1 C2 C3 C4 -171.9(8)
C9 C2 C3 C4 69.0(11)
C1 C2 C3 C4 -53.6(12)
O1 C2 C3 C8 15.6(11)
C9 C2 C3 C8 -103.5(10)
C1 C2 C3 C8 133.9(10)
C8 C3 C4 C5 -3.3(15)
C2 C3 C4 C5 -176.0(9)
C3 C4 C5 C6 2.9(16)
C4 C5 C6 C7 -1.5(16)
C5 C6 C7 C8 0.7(17)
C5 C6 C7 Cl1 177.6(8)
C6 C7 C8 C3 -1.1(17)
Cl1 C7 C8 C3 -178.0(7)
C4 C3 C8 C7 2.3(15)
C2 C3 C8 C7 174.9(9)
C2 O1 C10 C15 -30.2(14)
C2 O1 C10 C11 152.7(8)
C15 C10 C11 C12 -2.0(14)
O1 C10 C11 C12 175.4(9)
C10 C11 C12 C13 1.2(15)
C11 C12 C13 O2 177.5(10)
C11 C12 C13 C14 1.0(15)
O2 C13 C14 C15 -178.7(10)
C12 C13 C14 C15 -2.4(15)
O1 C10 C15 C14 -176.6(9)
C11 C10 C15 C14 0.6(15)
C13 C14 C15 C10 1.6(15)
